data_2300459
loop_
_publ_author_name
'Nogueira, I. C.'
'Cavalcante, L. S.'
'Pereira, P. F. S.'
'de Jesus, M. M.'
'Rivas Mercury, J. M.'
'Batista, N. C.'
'Li, M. Siu'
'Longo, E.'

_publ_section_title
;
 Rietveld refinement, morphology and optical properties of
 (Ba~1{-~<i>x</i>}Sr<i>~x~</i>)MoO~4~ crystals
;
_journal_coeditor_code aj5215
_journal_issue 5
_journal_name_full 'Journal of Applied Crystallography'
_journal_page_first 1434
_journal_page_last 1446
_journal_paper_doi 10.1107/S0021889813020335
_journal_volume 46
_journal_year 2013
_chemical_compound_source Scheelite
_chemical_formula_analytical BaMoO4
_chemical_formula_moiety 'Ba O4 Mo'
_chemical_formula_structural 'Ba Mo O4'
_chemical_formula_sum 'Ba Mo O4'
_chemical_formula_weight 297.27
_chemical_melting_point 1761
_chemical_name_common 'Barium molybdate'
_space_group_IT_number 88
_symmetry_cell_setting tetragonal
_symmetry_space_group_name_Hall '-I 4ad'
_symmetry_space_group_name_H-M 'I 41/a :2'
_audit_creation_date 2012-10-01T00:02
_audit_creation_method 'from EXP file using GSAS2CIF'
_audit_update_record ' 2012-10-01T00:02  Initial CIF as created by GSAS2CIF'
_cell_angle_alpha 90.0
_cell_angle_beta 90.0
_cell_angle_gamma 90.0
_cell_formula_units_Z 4
_cell_length_a 5.584828(21)
_cell_length_b 5.584828
_cell_length_c 12.82922(9)
_cell_measurement_temperature 298
_cell_volume 400.147(3)
_computing_data_collection Jade
_computing_data_reduction Jade
_computing_structure_refinement GSAS
_computing_structure_solution xx
_diffrn_ambient_temperature 298
_diffrn_detector scintillation
_diffrn_detector_type scintillation
_diffrn_measurement_device_type 'Rigaku AFC-7R'
_diffrn_radiation_monochromator Jade
_diffrn_radiation_polarisn_ratio 0.5
_diffrn_radiation_probe x-ray
_diffrn_source Cu
_diffrn_source_target Cu
_diffrn_source_type Copper
_exptl_absorpt_correction_T_max 0.97325
_exptl_absorpt_correction_T_min 0.47522
_exptl_absorpt_process_details
;   GSAS Absorption/surface roughness correction: function number 3
 Surface roughness abs. correction (Suortti)
Terms =     0.30798E-02    0.13241    
Correction is refined.
;
_exptl_crystal_density_diffrn 4.934
_exptl_crystal_density_method 'not measured'
_exptl_crystal_F_000 276
_pd_calc_method 'Rietveld Refinement'
_pd_char_colour white
_pd_char_particle_morphology irregular
_pd_instr_location ' ?'
_pd_meas_2theta_range_inc 0.02
_pd_meas_2theta_range_max 110.0
_pd_meas_2theta_range_min 10.0
_pd_meas_number_of_points 5001
_pd_meas_scan_method disp
_pd_phase_name 'from C:/Ref_BSMO_4s_cop/BMO_cop_4s/BaMoO4.cif'
_pd_prep_cool_rate 1
_pd_prep_pressure 100
_pd_prep_temperature 298
_pd_proc_2theta_range_inc 0.02
_pd_proc_2theta_range_max 110.0
_pd_proc_2theta_range_min 10.0
_pd_proc_info_data_reduction Jade
_pd_proc_info_datetime 2012-10-01T00:02:28
_pd_proc_info_excluded_regions ' ?'
_pd_proc_ls_background_function
;   GSAS Background function number 1 with  9 terms.
 Shifted Chebyshev function of 1st kind
      1:    82.4781     2:   -29.2710     3:    40.6631     4:   -23.7703    
      5:    20.0941     6:   -9.13217     7:    5.39574     8:   -3.56143    
      9:  -0.331675    
;
_pd_proc_ls_peak_cutoff 0.00030
_pd_proc_ls_profile_function
;
 CW Profile function number 4 with  17 terms
 Pseudovoigt profile coefficients as parameterized in
 P. Thompson, D.E. Cox & J.B. Hastings (1987). J. Appl. Cryst.,20,79-83.
 Asymmetry correction of L.W. Finger, D.E. Cox & A. P. Jephcoat (1994).
 J. Appl. Cryst.,27,892-900.
 Microstrain broadening by P.W. Stephens,  (1999). J. Appl. Cryst.,32,281-289.
 Peak tails are ignored  where the intensity is below 0.0003 times the peak
   Aniso. broadening axis   0.0   0.0   1.0
;
_pd_proc_number_of_points 5001
_pd_spec_mounting ' ?'
_refine_ls_goodness_of_fit_all 1.66
_refine_ls_goodness_of_fit_ref 1.40
_refine_ls_matrix_type full
_refine_ls_number_parameters 21
_refine_ls_number_restraints 0
_refine_ls_R_factor_all 0.0656
_refine_ls_R_factor_gt 0.0555
_refine_ls_R_Fsqd_factor 0.04185
_refine_ls_shift/su_max 0.05
_refine_ls_shift/su_mean 0.02
_refine_ls_wR_factor_gt 0.0920
_reflns_d_resolution_high 0.944
_reflns_d_resolution_low 5.121
_reflns_limit_h_max 5
_reflns_limit_h_min 0
_reflns_limit_k_max 6
_reflns_limit_k_min 0
_reflns_limit_l_max 13
_reflns_limit_l_min 0
_reflns_number_total 251
_cod_data_source_file aj5215sup1.cif
_cod_data_source_block BMO_DIP_CP_publ
_cod_depositor_comments
;
The following automatic conversions were performed:

'_geom_bond_publ_flag' value 'N' changed to 'n' according to
/usr/data/users/saulius/crontab/automatic-downloads/rss-feeds/IUCr/lib/dictionaries/cif_core.dic
dictionary named 'cif_core.dic' version 2.4.2 from 2011-04-26 (15
times).

'_geom_angle_publ_flag' value 'N' changed to 'n' according
to
/usr/data/users/saulius/crontab/automatic-downloads/rss-feeds/IUCr/lib/dictionaries/cif_core.dic
dictionary named 'cif_core.dic' version 2.4.2 from 2011-04-26 (55
times).

Automatic conversion script
Id: cif_fix_values 2281 2013-09-26 08:29:07Z andrius 

 Removed the _chemical_name_systematic data item since
 it had an incorrect value 'xx'.

 Antanas Vaitkus,
 2021-04-26
;
_cod_original_cell_volume 400.147(4)
_cod_original_sg_symbol_Hall -I4ad
_cod_original_sg_symbol_H-M 'I 41/a'
_cod_database_code 2300459

loop_
_symmetry_equiv_pos_site_id
_symmetry_equiv_pos_as_xyz
1 +x,+y,+z
2 -y+3/4,+x+1/4,+z+1/4
3 -x+1/2,-y,+z+1/2
4 +y+3/4,-x+3/4,+z+3/4
-1 -x,-y,-z
-2 +y+1/4,-x+3/4,-z+3/4
-3 +x+1/2,+y,-z+1/2
-4 -y+1/4,+x+1/4,-z+1/4
101 +x+1/2,+y+1/2,+z+1/2
102 -y+1/4,+x+3/4,+z+3/4
103 -x,-y+1/2,+z
104 +y+1/4,-x+1/4,+z+1/4
-101 -x+1/2,-y+1/2,-z+1/2
-102 +y+3/4,-x+1/4,-z+1/4
-103 +x,+y+1/2,-z
-104 -y+3/4,+x+3/4,-z+3/4

loop_
_atom_site_type_symbol
_atom_site_label
_atom_site_fract_x
_atom_site_fract_y
_atom_site_fract_z
_atom_site_occupancy
_atom_site_thermal_displace_type
_atom_site_U_iso_or_equiv
_atom_site_symmetry_multiplicity
Ba Ba1 0.0 0.25 0.625 1.0 Uiso 0.0125 4
Mo Mo1 0.0 0.25 0.125 1.0 Uiso 0.0125 4
O O1 0.22831 0.13536 0.04996 1.0 Uiso 0.0125 16

loop_
_atom_type_symbol
_atom_type_number_in_cell
_atom_type_scat_dispersion_real
_atom_type_scat_dispersion_imag
_atom_type_scat_Cromer_Mann_a1
_atom_type_scat_Cromer_Mann_a2
_atom_type_scat_Cromer_Mann_a3
_atom_type_scat_Cromer_Mann_a4
_atom_type_scat_Cromer_Mann_b1
_atom_type_scat_Cromer_Mann_b2
_atom_type_scat_Cromer_Mann_b3
_atom_type_scat_Cromer_Mann_b4
_atom_type_scat_Cromer_Mann_c
_atom_type_scat_source
Ba 4.0 0.000 0.000 20.1807 3.21367 19.1136 0.28331 10.9054 20.0558 0.77363 51.7460 3.02902 International_Tables_Vol_C
Mo 4.0 0.000 0.000 17.8871 1.03649 11.1750 8.48061 6.57891 0.05888 0.0000 0.0000 0.34494 International_Tables_Vol_C
O 16.0 0.000 0.000 3.76936 15.0797 2.53342 6.30430 1.91579 40.3445 1.55094 0.31291 0.22789 International_Tables_Vol_C

loop_
_diffrn_radiation_wavelength
_diffrn_radiation_wavelength_wt
_diffrn_radiation_type
_diffrn_radiation_wavelength_id
1.540500 1.000 CuK\a 1
1.544300 0.500 CuK\a 2

loop_
_geom_angle_atom_site_label_1
_geom_angle_atom_site_label_2
_geom_angle_atom_site_label_3
_geom_angle
_geom_angle_site_symmetry_1
_geom_angle_site_symmetry_3
_geom_angle_publ_flag
Ba1 Ba1 Ba1 82.0884(5) 2_455 2_555 n
Ba1 Ba1 Ba1 124.66820(30) 2_455 4_444 n
Ba1 Ba1 Ba1 124.66820(30) 2_455 4_454 n
Ba1 Ba1 O1 127.90280(10) 2_455 3_555 n
Ba1 Ba1 O1 40.61550(20) 2_455 4_455 n
Ba1 Ba1 O1 104.18660(30) 2_455 -2_555 n
Ba1 Ba1 O1 104.4896(4) 2_455 -3_445 n
Ba1 Ba1 O1 84.46860(30) 2_455 101_455 n
Ba1 Ba1 O1 40.2694 2_455 -104_445 n
Ba1 Ba1 Ba1 124.66820(30) 2_555 4_444 n
Ba1 Ba1 Ba1 124.66820(30) 2_555 4_454 n
Ba1 Ba1 O1 84.46860(30) 2_555 3_555 n
Ba1 Ba1 O1 62.80110(30) 2_555 4_455 n
Ba1 Ba1 O1 40.2694 2_555 -2_555 n
Ba1 Ba1 O1 165.01030(10) 2_555 -3_445 n
Ba1 Ba1 O1 127.90280(10) 2_555 101_455 n
Ba1 Ba1 O1 40.61550(20) 2_555 102_334 n
Ba1 Ba1 O1 104.4896(4) 2_555 -101_444 n
Ba1 Ba1 O1 104.18660(30) 2_555 -104_445 n
Ba1 Ba1 Ba1 82.0884(5) 4_444 4_454 n
Ba1 Ba1 O1 165.01030(10) 4_444 4_455 n
Ba1 Ba1 O1 127.90280(10) 4_444 -2_555 n
Ba1 Ba1 O1 104.18660(30) 4_444 101_455 n
Ba1 Ba1 O1 84.46860(30) 4_444 -104_445 n
Ba1 Ba1 O1 104.18660(30) 4_454 3_555 n
Ba1 Ba1 O1 104.4896(4) 4_454 4_455 n
Ba1 Ba1 O1 84.46860(30) 4_454 -2_555 n
Ba1 Ba1 O1 40.2694 4_454 101_455 n
Ba1 Ba1 O1 127.90280(10) 4_454 -104_445 n
O1 Ba1 O1 145.05110(10) 3_555 4_455 n
O1 Ba1 O1 96.77090(10) 3_555 -2_555 n
O1 Ba1 O1 139.83611(30) 3_555 101_455 n
O1 Ba1 O1 74.5749(4) 3_555 102_334 n
O1 Ba1 O1 66.71730(10) 3_555 -101_444 n
O1 Ba1 O1 96.77090(10) 3_555 -104_445 n
O1 Ba1 O1 66.71730(10) 4_455 -2_555 n
O1 Ba1 O1 130.54640(30) 4_455 -3_445 n
O1 Ba1 O1 74.5749(4) 4_455 101_455 n
O1 Ba1 O1 130.54640(30) 4_455 -101_444 n
O1 Ba1 O1 80.88490(20) 4_455 -104_445 n
O1 Ba1 O1 145.05110(10) -2_555 -3_445 n
O1 Ba1 O1 96.77090(10) -2_555 101_455 n
O1 Ba1 O1 80.88490(20) -2_555 102_334 n
O1 Ba1 O1 74.5749(4) -2_555 -101_444 n
O1 Ba1 O1 139.83611(30) -2_555 -104_445 n
O1 Ba1 O1 96.77090(10) 101_455 -104_445 n
O1 Mo1 O1 108.23030(20) 1_555 -4_555 n
O1 Mo1 O1 111.9826(4) 1_555 103_343 n
O1 Mo1 O1 108.23030(20) 1_555 -102_444 n
O1 Mo1 O1 108.23030(20) -4_555 103_343 n
O1 Mo1 O1 111.9826(4) -4_555 -102_444 n
O1 Mo1 O1 108.23030(20) 103_343 -102_444 n
Ba1 O1 Ba1 99.11510(20) 2_554 3_554 n
Ba1 O1 Mo1 140.28040(10) 2_554 1_555 n
Ba1 O1 Mo1 119.62910(30) 3_554 1_555 n

loop_
_geom_bond_atom_site_label_1
_geom_bond_atom_site_label_2
_geom_bond_distance
_geom_bond_site_symmetry_2
_geom_bond_publ_flag
Ba1 O1 2.803740(10) 3_555 n
Ba1 O1 2.783950(10) 4_455 n
Ba1 O1 2.803740(10) -2_555 n
Ba1 O1 2.783950(10) -3_455 n
Ba1 O1 2.803740(10) 101_455 n
Ba1 O1 2.783950(10) 102_545 n
Ba1 O1 2.783950(10) -101_444 n
Ba1 O1 2.803740(10) -104_334 n
Mo1 O1 1.721210(10) 1_555 n
Mo1 O1 1.721210(10) -4_555 n
Mo1 O1 1.721210(10) 103_555 n
Mo1 O1 1.721210(10) -102_344 n
O1 Ba1 2.783950(10) 2_554 n
O1 Ba1 2.803740(10) 3_554 n
O1 Mo1 1.721210(10) 1_555 n
